data_7242806
loop_
_publ_author_name
'Drozd, Ksenia V.'
'Manin, Alex N.'
'Voronin, Alexander P.'
'Boycov, Denis'
'Andrei, Churakov'
'Perlovich, German L.'

_publ_section_title
;
 A combined experimental and theoretical study of miconazole salts and
 cocrystals: crystal structures, DFT computations, formation
 thermodynamics and solubility improvement
;
_journal_name_full 'Physical Chemistry Chemical Physics'
_journal_paper_doi 10.1039/D1CP00956G
_journal_year 2021
_chemical_formula_moiety 'C18 H15 Cl4 N2 O, C4 H3 O4'
_chemical_formula_sum 'C22 H18 Cl4 N2 O5'
_chemical_formula_weight 532.18
_space_group_crystal_system triclinic
_space_group_IT_number 2
_space_group_name_Hall '-P 1'
_space_group_name_H-M_alt 'P -1'
_atom_sites_solution_hydrogens difmap
_atom_sites_solution_primary difmap
_atom_sites_solution_secondary difmap
_audit_creation_method SHELXL-2016/6
_audit_update_record
;
2020-11-09 deposited with the CCDC.	2021-05-10 downloaded from the CCDC.
;
_cell_angle_alpha 83.6323(10)
_cell_angle_beta 85.5987(13)
_cell_angle_gamma 89.6660(12)
_cell_formula_units_Z 4
_cell_length_a 8.8026(3)
_cell_length_b 8.8626(3)
_cell_length_c 29.7363(10)
_cell_measurement_reflns_used 9892
_cell_measurement_temperature 100(2)
_cell_measurement_theta_max 30.498
_cell_measurement_theta_min 2.321
_cell_volume 2298.73(13)
_computing_cell_refinement 'SAINT (Bruker, 2018)'
_computing_data_collection '<i>APEX3</i> (Bruker, 2018)'
_computing_data_reduction 'SAINT (Bruker, 2018)'
_computing_structure_refinement 'SHELXL-2016/6 (Sheldrick, 2016)'
_computing_structure_solution 'SHELXT (Sheldrick, 2016)'
_diffrn_ambient_temperature 100(2)
_diffrn_measured_fraction_theta_full 0.986
_diffrn_measured_fraction_theta_max 0.986
_diffrn_measurement_device_type 'Bruker SMART APEX II'
_diffrn_measurement_method \w
_diffrn_radiation_type MoK\a
_diffrn_radiation_wavelength 0.71073
_diffrn_reflns_av_R_equivalents 0.0260
_diffrn_reflns_av_unetI/netI 0.0389
_diffrn_reflns_Laue_measured_fraction_full 0.986
_diffrn_reflns_Laue_measured_fraction_max 0.986
_diffrn_reflns_limit_h_max 12
_diffrn_reflns_limit_h_min -12
_diffrn_reflns_limit_k_max 12
_diffrn_reflns_limit_k_min -12
_diffrn_reflns_limit_l_max 40
_diffrn_reflns_limit_l_min -40
_diffrn_reflns_number 27453
_diffrn_reflns_point_group_measured_fraction_full 0.986
_diffrn_reflns_point_group_measured_fraction_max 0.986
_diffrn_reflns_theta_full 25.242
_diffrn_reflns_theta_max 28.999
_diffrn_reflns_theta_min 2.073
_exptl_absorpt_coefficient_mu 0.553
_exptl_absorpt_correction_type multi-scan
_exptl_absorpt_process_details 'SADABS (Bruker, 2016)'
_exptl_crystal_colour colourless
_exptl_crystal_density_diffrn 1.538
_exptl_crystal_description prism
_exptl_crystal_F_000 1088
_exptl_crystal_size_max 0.350
_exptl_crystal_size_mid 0.250
_exptl_crystal_size_min 0.100
_exptl_transmission_factor_max 0.7461
_exptl_transmission_factor_min 0.6917
_refine_diff_density_max 0.643
_refine_diff_density_min -0.354
_refine_diff_density_rms 0.086
_refine_ls_extinction_coef 0.0038(7)
_refine_ls_extinction_expression Fc^*^=kFc[1+0.001xFc^2^\l^3^/sin(2\q)]^-1/4^
_refine_ls_extinction_method 'SHELXL-2016/6 (Sheldrick 2016)'
_refine_ls_goodness_of_fit_ref 1.106
_refine_ls_hydrogen_treatment refall
_refine_ls_matrix_type full
_refine_ls_number_parameters 740
_refine_ls_number_reflns 12011
_refine_ls_number_restraints 0
_refine_ls_restrained_S_all 1.106
_refine_ls_R_factor_all 0.0606
_refine_ls_R_factor_gt 0.0525
_refine_ls_shift/su_max 0.000
_refine_ls_shift/su_mean 0.000
_refine_ls_structure_factor_coef Fsqd
_refine_ls_weighting_details 'w=1/[\s^2^(Fo^2^)+(0.0253P)^2^+5.9412P] where P=(Fo^2^+2Fc^2^)/3'
_refine_ls_weighting_scheme calc
_refine_ls_wR_factor_gt 0.1188
_refine_ls_wR_factor_ref 0.1222
_reflns_Friedel_coverage 0.000
_reflns_number_gt 10567
_reflns_number_total 12011
_reflns_threshold_expression 'I > 2\s(I)'
_cod_data_source_file d1cp00956g2.cif
_cod_data_source_block a_CCDC1
_cod_database_code 7242806
_shelx_shelxl_version_number 2016/6
_shelx_space_group_comment
;
The symmetry employed for this shelxl refinement is uniquely defined
by the following loop, which should always be used as a source of
symmetry information in preference to the above space-group names.
They are only intended as comments.
;
_shelx_estimated_absorpt_t_min 0.830
_shelx_estimated_absorpt_t_max 0.947

loop_
_space_group_symop_operation_xyz
'x, y, z'
'-x, -y, -z'

loop_
_atom_site_label
_atom_site_type_symbol
_atom_site_fract_x
_atom_site_fract_y
_atom_site_fract_z
_atom_site_U_iso_or_equiv
_atom_site_adp_type
_atom_site_occupancy
_atom_site_site_symmetry_order
_atom_site_calc_flag
_atom_site_refinement_flags_posn
_atom_site_refinement_flags_adp
_atom_site_refinement_flags_occupancy
_atom_site_disorder_assembly
_atom_site_disorder_group
O1 O 0.20944(19) 0.7420(2) 0.11797(6) 0.0141(3) Uani 1 1 d . . . . .
N11 N 0.3827(2) 0.5827(2) 0.05426(7) 0.0132(4) Uani 1 1 d . . . . .
N12 N 0.2546(3) 0.4135(2) 0.02619(7) 0.0152(4) Uani 1 1 d . . . . .
Cl11 Cl 0.69446(7) 0.74447(7) 0.15104(2) 0.01941(14) Uani 1 1 d . . . . .
Cl12 Cl 0.58712(8) 1.32908(7) 0.17725(2) 0.02303(15) Uani 1 1 d . . . . .
Cl13 Cl 0.31246(8) 0.55887(7) 0.24205(2) 0.02040(14) Uani 1 1 d . . . . .
Cl14 Cl 0.01047(8) 0.04888(7) 0.22223(2) 0.02158(14) Uani 1 1 d . . . . .
C11 C 0.3711(3) 0.7416(3) 0.11749(8) 0.0121(4) Uani 1 1 d . . . . .
C12 C 0.4277(3) 0.7279(3) 0.06833(9) 0.0154(5) Uani 1 1 d . . . . .
C13 C 0.4693(3) 0.4516(3) 0.05649(8) 0.0152(5) Uani 1 1 d . . . . .
C14 C 0.3887(3) 0.3457(3) 0.03883(9) 0.0164(5) Uani 1 1 d . . . . .
C15 C 0.2528(3) 0.5560(3) 0.03577(8) 0.0145(5) Uani 1 1 d . . . . .
C21 C 0.4294(3) 0.8886(3) 0.13211(8) 0.0130(4) Uani 1 1 d . . . . .
C22 C 0.3379(3) 1.0178(3) 0.12972(9) 0.0148(5) Uani 1 1 d . . . . .
C23 C 0.3866(3) 1.1541(3) 0.14283(9) 0.0157(5) Uani 1 1 d . . . . .
C24 C 0.5301(3) 1.1613(3) 0.15852(9) 0.0159(5) Uani 1 1 d . . . . .
C25 C 0.6267(3) 1.0362(3) 0.16068(9) 0.0153(5) Uani 1 1 d . . . . .
C26 C 0.5739(3) 0.9018(3) 0.14742(8) 0.0131(4) Uani 1 1 d . . . . .
C31 C 0.1136(3) 0.5451(3) 0.17674(8) 0.0137(5) Uani 1 1 d . . . . .
C32 C 0.0155(3) 0.4631(3) 0.15364(9) 0.0161(5) Uani 1 1 d . . . . .
C33 C -0.0158(3) 0.3104(3) 0.16694(9) 0.0166(5) Uani 1 1 d . . . . .
C34 C 0.0529(3) 0.2389(3) 0.20402(9) 0.0154(5) Uani 1 1 d . . . . .
C35 C 0.1556(3) 0.3143(3) 0.22659(9) 0.0158(5) Uani 1 1 d . . . . .
C36 C 0.1846(3) 0.4666(3) 0.21260(8) 0.0141(5) Uani 1 1 d . . . . .
C37 C 0.1331(3) 0.7127(3) 0.16251(9) 0.0156(5) Uani 1 1 d . . . . .
H10 H 0.184(5) 0.374(5) 0.0118(14) 0.045(12) Uiso 1 1 d . . . . .
H13 H 0.574(4) 0.441(4) 0.0682(13) 0.035(10) Uiso 1 1 d . . . . .
H14 H 0.416(4) 0.251(4) 0.0339(11) 0.021(8) Uiso 1 1 d . . . . .
H15 H 0.184(4) 0.626(4) 0.0295(11) 0.020(8) Uiso 1 1 d . . . . .
H22 H 0.237(4) 1.008(4) 0.1193(11) 0.015(8) Uiso 1 1 d . . . . .
H23 H 0.321(4) 1.243(4) 0.1407(11) 0.020(8) Uiso 1 1 d . . . . .
H25 H 0.725(3) 1.036(3) 0.1715(10) 0.009(7) Uiso 1 1 d . . . . .
H32 H -0.028(4) 0.518(4) 0.1286(13) 0.033(10) Uiso 1 1 d . . . . .
H33 H -0.089(4) 0.258(3) 0.1514(10) 0.014(7) Uiso 1 1 d . . . . .
H35 H 0.206(4) 0.264(4) 0.2500(12) 0.025(9) Uiso 1 1 d . . . . .
H111 H 0.407(4) 0.654(4) 0.1372(11) 0.021(8) Uiso 1 1 d . . . . .
H121 H 0.541(4) 0.729(4) 0.0651(11) 0.020(8) Uiso 1 1 d . . . . .
H122 H 0.381(3) 0.815(3) 0.0482(10) 0.011(7) Uiso 1 1 d . . . . .
H371 H 0.032(4) 0.758(4) 0.1584(12) 0.031(10) Uiso 1 1 d . . . . .
H372 H 0.188(3) 0.758(3) 0.1848(9) 0.005(6) Uiso 1 1 d . . . . .
O2 O 0.2308(2) 0.78428(19) 0.38561(6) 0.0152(4) Uani 1 1 d . . . . .
N21 N 0.4062(3) 0.9179(2) 0.44713(7) 0.0154(4) Uani 1 1 d . . . . .
N22 N 0.5811(3) 0.7700(3) 0.47384(8) 0.0177(4) Uani 1 1 d . . . . .
Cl21 Cl 0.25214(8) 1.28371(7) 0.34905(2) 0.02170(14) Uani 1 1 d . . . . .
Cl22 Cl -0.32871(10) 1.22331(10) 0.30828(3) 0.0375(2) Uani 1 1 d . . . . .
Cl23 Cl 0.38054(8) 0.96229(8) 0.26146(2) 0.02193(14) Uani 1 1 d . . . . .
Cl24 Cl 0.91604(8) 0.67384(8) 0.27545(3) 0.02604(16) Uani 1 1 d . . . . .
C41 C 0.2377(3) 0.9450(3) 0.38449(8) 0.0141(5) Uani 1 1 d . . . . .
C42 C 0.2582(3) 0.9733(3) 0.43335(9) 0.0161(5) Uani 1 1 d . . . . .
C43 C 0.5396(3) 1.0024(3) 0.44301(9) 0.0183(5) Uani 1 1 d . . . . .
C44 C 0.6487(3) 0.9095(3) 0.45993(9) 0.0186(5) Uani 1 1 d . . . . .
C45 C 0.4353(3) 0.7773(3) 0.46575(9) 0.0162(5) Uani 1 1 d . . . . .
C51 C 0.0941(3) 1.0192(3) 0.36781(8) 0.0151(5) Uani 1 1 d . . . . .
C52 C -0.0402(3) 0.9355(3) 0.36894(9) 0.0181(5) Uani 1 1 d . . . . .
C53 C -0.1713(3) 0.9989(3) 0.35193(10) 0.0214(5) Uani 1 1 d . . . . .
C54 C -0.1683(3) 1.1483(3) 0.33290(10) 0.0219(6) Uani 1 1 d . . . . .
C55 C -0.0399(3) 1.2377(3) 0.33224(10) 0.0209(5) Uani 1 1 d . . . . .
C56 C 0.0902(3) 1.1716(3) 0.35001(9) 0.0160(5) Uani 1 1 d . . . . .
C61 C 0.4221(3) 0.7263(3) 0.32630(8) 0.0143(5) Uani 1 1 d . . . . .
C62 C 0.5156(3) 0.6168(3) 0.34769(9) 0.0168(5) Uani 1 1 d . . . . .
C63 C 0.6674(3) 0.6005(3) 0.33270(9) 0.0182(5) Uani 1 1 d . . . . .
C64 C 0.7267(3) 0.6956(3) 0.29560(9) 0.0176(5) Uani 1 1 d . . . . .
C65 C 0.6406(3) 0.8085(3) 0.27373(9) 0.0164(5) Uani 1 1 d . . . . .
C66 C 0.4885(3) 0.8222(3) 0.28983(9) 0.0152(5) Uani 1 1 d . . . . .
C67 C 0.2554(3) 0.7302(3) 0.34195(9) 0.0158(5) Uani 1 1 d . . . . .
H20 H 0.616(5) 0.696(5) 0.4877(15) 0.051(13) Uiso 1 1 d . . . . .
H43 H 0.549(4) 1.100(4) 0.4322(12) 0.029(9) Uiso 1 1 d . . . . .
H44 H 0.758(4) 0.926(4) 0.4640(11) 0.024(9) Uiso 1 1 d . . . . .
H45 H 0.364(3) 0.697(3) 0.4725(10) 0.012(7) Uiso 1 1 d . . . . .
H52 H -0.039(4) 0.833(4) 0.3805(11) 0.021(8) Uiso 1 1 d . . . . .
H53 H -0.264(4) 0.944(3) 0.3519(10) 0.014(7) Uiso 1 1 d . . . . .
H55 H -0.044(4) 1.338(4) 0.3212(11) 0.017(8) Uiso 1 1 d . . . . .
H62 H 0.469(4) 0.556(3) 0.3735(11) 0.014(7) Uiso 1 1 d . . . . .
H63 H 0.721(4) 0.512(4) 0.3486(12) 0.032(10) Uiso 1 1 d . . . . .
H65 H 0.677(4) 0.873(4) 0.2503(12) 0.021(8) Uiso 1 1 d . . . . .
H411 H 0.331(3) 0.987(3) 0.3638(9) 0.003(6) Uiso 1 1 d . . . . .
H421 H 0.253(4) 1.084(4) 0.4365(10) 0.015(8) Uiso 1 1 d . . . . .
H422 H 0.182(4) 0.917(4) 0.4513(11) 0.017(8) Uiso 1 1 d . . . . .
H671 H 0.216(3) 0.632(4) 0.3453(10) 0.013(7) Uiso 1 1 d . . . . .
H672 H 0.200(4) 0.785(4) 0.3215(11) 0.014(7) Uiso 1 1 d . . . . .
O11 O 0.3052(2) -0.1468(2) -0.03707(7) 0.0202(4) Uani 1 1 d . . . . .
O12 O 0.1912(2) -0.3169(2) -0.07218(7) 0.0247(4) Uani 1 1 d . . . . .
O13 O 0.0626(2) 0.2771(2) -0.02383(7) 0.0206(4) Uani 1 1 d . . . . .
O14 O 0.2556(2) 0.1132(2) -0.02011(7) 0.0200(4) Uani 1 1 d . . . . .
C71 C 0.1937(3) -0.1914(3) -0.05920(8) 0.0164(5) Uani 1 1 d . . . . .
C72 C 0.0649(3) -0.0848(3) -0.06946(9) 0.0183(5) Uani 1 1 d . . . . .
C73 C 0.0366(3) 0.0564(3) -0.05919(9) 0.0173(5) Uani 1 1 d . . . . .
C74 C 0.1249(3) 0.1556(3) -0.03266(9) 0.0147(5) Uani 1 1 d . . . . .
H11 H 0.288(5) -0.038(5) -0.0313(16) 0.058(13) Uiso 1 1 d . . . . .
H72 H -0.016(5) -0.134(5) -0.0857(14) 0.045(12) Uiso 1 1 d . . . . .
H73 H -0.049(4) 0.102(4) -0.0684(12) 0.027(9) Uiso 1 1 d . . . . .
O21 O 1.1457(2) 0.7861(2) 0.53993(7) 0.0219(4) Uani 1 1 d . . . . .
O22 O 1.3212(2) 0.6534(3) 0.57655(8) 0.0291(5) Uani 1 1 d . . . . .
O23 O 0.7273(2) 0.5469(2) 0.52281(7) 0.0231(4) Uani 1 1 d . . . . .
O24 O 0.8886(2) 0.7407(2) 0.51874(7) 0.0219(4) Uani 1 1 d . . . . .
C81 C 1.1946(3) 0.6621(3) 0.56238(9) 0.0199(5) Uani 1 1 d . . . . .
C82 C 1.0922(3) 0.5253(3) 0.57087(10) 0.0206(5) Uani 1 1 d . . . . .
C83 C 0.9520(3) 0.5012(3) 0.55871(9) 0.0188(5) Uani 1 1 d . . . . .
C84 C 0.8492(3) 0.6039(3) 0.53158(9) 0.0169(5) Uani 1 1 d . . . . .
H21 H 1.044(6) 0.773(5) 0.5296(16) 0.058(14) Uiso 1 1 d . . . . .
H82 H 1.135(4) 0.436(4) 0.5853(12) 0.026(9) Uiso 1 1 d . . . . .
H83 H 0.911(4) 0.409(4) 0.5675(12) 0.031(10) Uiso 1 1 d . . . . .

loop_
_atom_site_aniso_label
_atom_site_aniso_U_11
_atom_site_aniso_U_22
_atom_site_aniso_U_33
_atom_site_aniso_U_23
_atom_site_aniso_U_13
_atom_site_aniso_U_12
O1 0.0084(8) 0.0186(9) 0.0148(8) -0.0002(7) -0.0008(6) -0.0010(6)
N11 0.0124(10) 0.0134(9) 0.0138(10) -0.0015(8) -0.0006(7) 0.0013(7)
N12 0.0148(10) 0.0149(10) 0.0163(10) -0.0024(8) -0.0026(8) 0.0009(8)
Cl11 0.0129(3) 0.0175(3) 0.0286(3) -0.0035(2) -0.0055(2) 0.0036(2)
Cl12 0.0210(3) 0.0184(3) 0.0313(4) -0.0111(3) 0.0000(3) -0.0033(2)
Cl13 0.0211(3) 0.0210(3) 0.0210(3) -0.0075(2) -0.0064(2) -0.0040(2)
Cl14 0.0214(3) 0.0133(3) 0.0299(3) -0.0014(2) -0.0025(3) -0.0025(2)
C11 0.0078(10) 0.0151(11) 0.0132(11) -0.0008(9) -0.0011(8) -0.0005(8)
C12 0.0161(12) 0.0149(11) 0.0152(11) -0.0022(9) 0.0002(9) -0.0043(9)
C13 0.0123(11) 0.0189(12) 0.0143(11) -0.0008(9) -0.0018(9) 0.0045(9)
C14 0.0180(12) 0.0154(12) 0.0152(11) -0.0012(9) 0.0003(9) 0.0035(9)
C15 0.0140(11) 0.0143(11) 0.0153(11) -0.0022(9) -0.0017(9) 0.0013(9)
C21 0.0125(11) 0.0144(11) 0.0118(10) -0.0008(9) 0.0004(8) -0.0014(9)
C22 0.0119(11) 0.0161(11) 0.0159(11) 0.0005(9) -0.0019(9) 0.0001(9)
C23 0.0150(12) 0.0151(11) 0.0161(11) 0.0004(9) 0.0020(9) 0.0009(9)
C24 0.0173(12) 0.0148(11) 0.0155(11) -0.0028(9) 0.0011(9) -0.0026(9)
C25 0.0126(11) 0.0174(12) 0.0158(11) -0.0004(9) -0.0023(9) -0.0014(9)
C26 0.0125(11) 0.0130(11) 0.0133(11) -0.0006(9) 0.0003(8) 0.0013(9)
C31 0.0109(11) 0.0151(11) 0.0150(11) -0.0034(9) 0.0021(9) -0.0003(9)
C32 0.0114(11) 0.0188(12) 0.0181(12) -0.0017(10) -0.0021(9) -0.0007(9)
C33 0.0146(12) 0.0184(12) 0.0179(12) -0.0075(10) -0.0007(9) -0.0025(9)
C34 0.0136(11) 0.0123(11) 0.0204(12) -0.0041(9) 0.0028(9) -0.0003(9)
C35 0.0155(12) 0.0181(12) 0.0144(11) -0.0039(9) -0.0017(9) 0.0000(9)
C36 0.0116(11) 0.0169(11) 0.0145(11) -0.0056(9) 0.0000(9) -0.0019(9)
C37 0.0143(12) 0.0153(11) 0.0165(12) -0.0018(9) 0.0029(9) 0.0001(9)
O2 0.0193(9) 0.0110(8) 0.0149(8) -0.0012(7) 0.0014(7) -0.0008(7)
N21 0.0173(10) 0.0159(10) 0.0130(10) -0.0017(8) -0.0010(8) -0.0002(8)
N22 0.0177(11) 0.0155(10) 0.0201(11) -0.0013(9) -0.0027(9) -0.0012(8)
Cl21 0.0235(3) 0.0135(3) 0.0274(3) 0.0011(2) -0.0022(3) -0.0028(2)
Cl22 0.0310(4) 0.0332(4) 0.0539(5) -0.0163(4) -0.0245(4) 0.0151(3)
Cl23 0.0208(3) 0.0220(3) 0.0215(3) 0.0044(2) -0.0026(2) 0.0078(2)
Cl24 0.0153(3) 0.0299(4) 0.0322(4) -0.0034(3) 0.0026(3) 0.0056(3)
C41 0.0159(11) 0.0124(11) 0.0139(11) -0.0009(9) 0.0000(9) 0.0005(9)
C42 0.0166(12) 0.0172(12) 0.0146(11) -0.0025(9) -0.0014(9) 0.0029(9)
C43 0.0226(13) 0.0162(12) 0.0161(12) -0.0011(10) -0.0015(10) -0.0034(10)
C44 0.0189(13) 0.0206(13) 0.0160(12) -0.0006(10) -0.0001(10) -0.0054(10)
C45 0.0178(12) 0.0135(11) 0.0172(12) -0.0006(9) -0.0019(9) -0.0020(9)
C51 0.0166(12) 0.0157(11) 0.0130(11) -0.0029(9) 0.0002(9) 0.0009(9)
C52 0.0188(13) 0.0159(12) 0.0194(12) -0.0020(10) 0.0011(10) 0.0011(10)
C53 0.0168(13) 0.0259(14) 0.0226(13) -0.0099(11) 0.0020(10) -0.0023(11)
C54 0.0196(13) 0.0256(14) 0.0226(13) -0.0092(11) -0.0072(10) 0.0093(11)
C55 0.0252(14) 0.0169(12) 0.0213(13) -0.0037(10) -0.0046(11) 0.0064(10)
C56 0.0193(12) 0.0148(11) 0.0144(11) -0.0039(9) -0.0008(9) -0.0008(9)
C61 0.0155(11) 0.0141(11) 0.0147(11) -0.0066(9) -0.0026(9) 0.0002(9)
C62 0.0210(13) 0.0131(11) 0.0161(12) -0.0013(9) -0.0021(10) 0.0009(9)
C63 0.0195(13) 0.0159(12) 0.0203(12) -0.0035(10) -0.0064(10) 0.0040(10)
C64 0.0137(12) 0.0205(12) 0.0198(12) -0.0081(10) -0.0017(9) 0.0034(9)
C65 0.0174(12) 0.0171(12) 0.0145(11) -0.0016(10) 0.0011(9) 0.0004(9)
C66 0.0176(12) 0.0135(11) 0.0154(11) -0.0031(9) -0.0045(9) 0.0045(9)
C67 0.0159(12) 0.0142(11) 0.0180(12) -0.0044(10) -0.0020(9) -0.0007(9)
O11 0.0179(9) 0.0197(9) 0.0244(10) -0.0039(8) -0.0089(8) 0.0060(7)
O12 0.0281(11) 0.0206(10) 0.0281(11) -0.0085(8) -0.0108(9) 0.0092(8)
O13 0.0167(9) 0.0166(9) 0.0301(11) -0.0059(8) -0.0057(8) 0.0027(7)
O14 0.0122(9) 0.0196(9) 0.0294(10) -0.0059(8) -0.0049(7) 0.0026(7)
C71 0.0171(12) 0.0187(12) 0.0135(11) -0.0018(9) -0.0023(9) 0.0063(9)
C72 0.0161(12) 0.0202(12) 0.0196(12) -0.0032(10) -0.0066(10) 0.0067(10)
C73 0.0126(11) 0.0212(12) 0.0188(12) -0.0028(10) -0.0053(9) 0.0046(9)
C74 0.0131(11) 0.0141(11) 0.0166(11) 0.0004(9) -0.0010(9) -0.0013(9)
O21 0.0199(10) 0.0167(9) 0.0281(10) 0.0034(8) -0.0031(8) -0.0061(7)
O22 0.0251(11) 0.0290(11) 0.0323(12) 0.0071(9) -0.0098(9) -0.0098(9)
O23 0.0176(9) 0.0191(9) 0.0322(11) 0.0002(8) -0.0044(8) -0.0018(7)
O24 0.0215(10) 0.0142(9) 0.0300(11) -0.0008(8) -0.0048(8) 0.0004(7)
C81 0.0221(13) 0.0191(12) 0.0179(12) 0.0008(10) -0.0012(10) -0.0049(10)
C82 0.0235(14) 0.0165(12) 0.0206(13) 0.0050(10) -0.0036(10) -0.0047(10)
C83 0.0221(13) 0.0142(11) 0.0193(12) 0.0014(10) 0.0003(10) -0.0050(10)
C84 0.0172(12) 0.0161(11) 0.0174(12) -0.0037(10) 0.0017(9) -0.0008(9)

loop_
_atom_type_symbol
_atom_type_description
_atom_type_scat_dispersion_real
_atom_type_scat_dispersion_imag
_atom_type_scat_source
C C 0.0033 0.0016 'International Tables Vol C Tables 4.2.6.8 and 6.1.1.4'
H H 0.0000 0.0000 'International Tables Vol C Tables 4.2.6.8 and 6.1.1.4'
N N 0.0061 0.0033 'International Tables Vol C Tables 4.2.6.8 and 6.1.1.4'
O O 0.0106 0.0060 'International Tables Vol C Tables 4.2.6.8 and 6.1.1.4'
Cl Cl 0.1484 0.1585 'International Tables Vol C Tables 4.2.6.8 and 6.1.1.4'

loop_
_geom_angle_atom_site_label_1
_geom_angle_atom_site_label_2
_geom_angle_atom_site_label_3
_geom_angle
_geom_angle_site_symmetry_1
_geom_angle_site_symmetry_3
_geom_angle_publ_flag
C11 O1 C37 114.03(18) . . ?
C15 N11 C13 108.7(2) . . ?
C15 N11 C12 125.6(2) . . ?
C13 N11 C12 125.7(2) . . ?
C15 N12 C14 109.2(2) . . ?
C15 N12 H10 124(3) . . ?
C14 N12 H10 127(3) . . ?
O1 C11 C21 111.0(2) . . ?
O1 C11 C12 105.24(19) . . ?
C21 C11 C12 109.9(2) . . ?
O1 C11 H111 110.9(19) . . ?
C21 C11 H111 110.1(19) . . ?
C12 C11 H111 109.5(19) . . ?
N11 C12 C11 111.3(2) . . ?
N11 C12 H121 105.8(19) . . ?
C11 C12 H121 110.0(19) . . ?
N11 C12 H122 109.1(16) . . ?
C11 C12 H122 108.0(17) . . ?
H121 C12 H122 113(2) . . ?
C14 C13 N11 106.8(2) . . ?
C14 C13 H13 128(2) . . ?
N11 C13 H13 125(2) . . ?
C13 C14 N12 107.0(2) . . ?
C13 C14 H14 129(2) . . ?
N12 C14 H14 124(2) . . ?
N12 C15 N11 108.2(2) . . ?
N12 C15 H15 128(2) . . ?
N11 C15 H15 124(2) . . ?
C26 C21 C22 117.3(2) . . ?
C26 C21 C11 122.7(2) . . ?
C22 C21 C11 119.9(2) . . ?
C23 C22 C21 121.8(2) . . ?
C23 C22 H22 121.1(19) . . ?
C21 C22 H22 117.1(19) . . ?
C24 C23 C22 118.8(2) . . ?
C24 C23 H23 120.6(19) . . ?
C22 C23 H23 120.6(19) . . ?
C23 C24 C25 121.5(2) . . ?
C23 C24 Cl12 118.7(2) . . ?
C25 C24 Cl12 119.8(2) . . ?
C26 C25 C24 118.1(2) . . ?
C26 C25 H25 117.7(18) . . ?
C24 C25 H25 124.2(18) . . ?
C25 C26 C21 122.5(2) . . ?
C25 C26 Cl11 117.85(19) . . ?
C21 C26 Cl11 119.64(19) . . ?
C36 C31 C32 117.5(2) . . ?
C36 C31 C37 123.9(2) . . ?
C32 C31 C37 118.5(2) . . ?
C33 C32 C31 121.6(2) . . ?
C33 C32 H32 123(2) . . ?
C31 C32 H32 116(2) . . ?
C34 C33 C32 118.6(2) . . ?
C34 C33 H33 121.3(18) . . ?
C32 C33 H33 119.9(18) . . ?
C35 C34 C33 121.5(2) . . ?
C35 C34 Cl14 119.2(2) . . ?
C33 C34 Cl14 119.3(2) . . ?
C34 C35 C36 118.5(2) . . ?
C34 C35 H35 121(2) . . ?
C36 C35 H35 121(2) . . ?
C35 C36 C31 122.1(2) . . ?
C35 C36 Cl13 117.42(19) . . ?
C31 C36 Cl13 120.46(19) . . ?
O1 C37 C31 111.6(2) . . ?
O1 C37 H371 103(2) . . ?
C31 C37 H371 109(2) . . ?
O1 C37 H372 111.0(16) . . ?
C31 C37 H372 109.6(16) . . ?
H371 C37 H372 113(3) . . ?
C41 O2 C67 114.16(19) . . ?
C45 N21 C43 108.8(2) . . ?
C45 N21 C42 125.6(2) . . ?
C43 N21 C42 125.6(2) . . ?
C45 N22 C44 109.1(2) . . ?
C45 N22 H20 122(3) . . ?
C44 N22 H20 129(3) . . ?
O2 C41 C51 111.4(2) . . ?
O2 C41 C42 104.85(19) . . ?
C51 C41 C42 111.3(2) . . ?
O2 C41 H411 110.2(15) . . ?
C51 C41 H411 109.5(15) . . ?
C42 C41 H411 109.4(15) . . ?
N21 C42 C41 110.8(2) . . ?
N21 C42 H421 107.9(18) . . ?
C41 C42 H421 110.4(18) . . ?
N21 C42 H422 109(2) . . ?
C41 C42 H422 106(2) . . ?
H421 C42 H422 113(3) . . ?
C44 C43 N21 106.7(2) . . ?
C44 C43 H43 127(2) . . ?
N21 C43 H43 126(2) . . ?
C43 C44 N22 107.2(2) . . ?
C43 C44 H44 132(2) . . ?
N22 C44 H44 120(2) . . ?
N22 C45 N21 108.3(2) . . ?
N22 C45 H45 125.8(18) . . ?
N21 C45 H45 125.9(18) . . ?
C52 C51 C56 117.3(2) . . ?
C52 C51 C41 120.6(2) . . ?
C56 C51 C41 122.1(2) . . ?
C53 C52 C51 121.8(3) . . ?
C53 C52 H52 120(2) . . ?
C51 C52 H52 118(2) . . ?
C54 C53 C52 119.1(3) . . ?
C54 C53 H53 117.5(19) . . ?
C52 C53 H53 123.4(19) . . ?
C53 C54 C55 121.5(3) . . ?
C53 C54 Cl22 118.9(2) . . ?
C55 C54 Cl22 119.6(2) . . ?
C54 C55 C56 118.3(3) . . ?
C54 C55 H55 119(2) . . ?
C56 C55 H55 123(2) . . ?
C51 C56 C55 122.0(2) . . ?
C51 C56 Cl21 119.6(2) . . ?
C55 C56 Cl21 118.4(2) . . ?
C66 C61 C62 117.4(2) . . ?
C66 C61 C67 123.4(2) . . ?
C62 C61 C67 119.1(2) . . ?
C63 C62 C61 121.8(2) . . ?
C63 C62 H62 122.4(19) . . ?
C61 C62 H62 115.8(19) . . ?
C64 C63 C62 118.6(2) . . ?
C64 C63 H63 126(2) . . ?
C62 C63 H63 115(2) . . ?
C63 C64 C65 122.1(2) . . ?
C63 C64 Cl24 119.3(2) . . ?
C65 C64 Cl24 118.6(2) . . ?
C64 C65 C66 117.7(2) . . ?
C64 C65 H65 124(2) . . ?
C66 C65 H65 119(2) . . ?
C61 C66 C65 122.3(2) . . ?
C61 C66 Cl23 120.4(2) . . ?
C65 C66 Cl23 117.3(2) . . ?
O2 C67 C61 112.1(2) . . ?
O2 C67 H671 106.1(19) . . ?
C61 C67 H671 109.6(19) . . ?
O2 C67 H672 110(2) . . ?
C61 C67 H672 112(2) . . ?
H671 C67 H672 106(3) . . ?
C71 O11 H11 109(3) . . ?
C74 O14 H11 110.1(18) . . ?
O12 C71 O11 122.2(2) . . ?
O12 C71 C72 118.4(2) . . ?
O11 C71 C72 119.4(2) . . ?
C73 C72 C71 131.5(2) . . ?
C73 C72 H72 116(2) . . ?
C71 C72 H72 112(2) . . ?
C72 C73 C74 130.1(2) . . ?
C72 C73 H73 118(2) . . ?
C74 C73 H73 112(2) . . ?
O13 C74 O14 123.7(2) . . ?
O13 C74 C73 116.3(2) . . ?
O14 C74 C73 119.9(2) . . ?
C81 O21 H21 112(3) . . ?
C84 O24 H21 112.2(18) . . ?
O22 C81 O21 122.3(3) . . ?
O22 C81 C82 118.6(3) . . ?
O21 C81 C82 119.1(2) . . ?
C83 C82 C81 131.6(3) . . ?
C83 C82 H82 112(2) . . ?
C81 C82 H82 116(2) . . ?
C82 C83 C84 130.2(2) . . ?
C82 C83 H83 117(2) . . ?
C84 C83 H83 113(2) . . ?
O23 C84 O24 123.9(3) . . ?
O23 C84 C83 116.1(2) . . ?
O24 C84 C83 120.0(2) . . ?

loop_
_geom_bond_atom_site_label_1
_geom_bond_atom_site_label_2
_geom_bond_distance
_geom_bond_site_symmetry_2
_geom_bond_publ_flag
O1 C11 1.422(3) . ?
O1 C37 1.436(3) . ?
N11 C15 1.339(3) . ?
N11 C13 1.384(3) . ?
N11 C12 1.462(3) . ?
N12 C15 1.325(3) . ?
N12 C14 1.380(3) . ?
N12 H10 0.88(4) . ?
Cl11 C26 1.747(2) . ?
Cl12 C24 1.735(3) . ?
Cl13 C36 1.739(2) . ?
Cl14 C34 1.744(3) . ?
C11 C21 1.522(3) . ?
C11 C12 1.526(3) . ?
C11 H111 0.99(3) . ?
C12 H121 1.00(3) . ?
C12 H122 1.03(3) . ?
C13 C14 1.354(4) . ?
C13 H13 1.01(4) . ?
C14 H14 0.89(3) . ?
C15 H15 0.88(3) . ?
C21 C26 1.393(3) . ?
C21 C22 1.395(3) . ?
C22 C23 1.390(4) . ?
C22 H22 0.97(3) . ?
C23 C24 1.384(4) . ?
C23 H23 0.97(3) . ?
C24 C25 1.392(4) . ?
C25 C26 1.388(3) . ?
C25 H25 0.95(3) . ?
C31 C36 1.394(4) . ?
C31 C32 1.398(3) . ?
C31 C37 1.506(3) . ?
C32 C33 1.390(4) . ?
C32 H32 0.95(4) . ?
C33 C34 1.388(4) . ?
C33 H33 0.97(3) . ?
C34 C35 1.384(4) . ?
C35 C36 1.386(4) . ?
C35 H35 0.92(4) . ?
C37 H371 0.98(4) . ?
C37 H372 0.97(3) . ?
O2 C41 1.423(3) . ?
O2 C67 1.434(3) . ?
N21 C45 1.338(3) . ?
N21 C43 1.387(3) . ?
N21 C42 1.461(3) . ?
N22 C45 1.324(3) . ?
N22 C44 1.383(3) . ?
N22 H20 0.81(5) . ?
Cl21 C56 1.739(3) . ?
Cl22 C54 1.735(3) . ?
Cl23 C66 1.742(3) . ?
Cl24 C64 1.744(3) . ?
C41 C51 1.514(4) . ?
C41 C42 1.526(3) . ?
C41 H411 1.04(3) . ?
C42 H421 1.00(3) . ?
C42 H422 0.93(3) . ?
C43 C44 1.351(4) . ?
C43 H43 0.89(4) . ?
C44 H44 1.00(3) . ?
C45 H45 0.95(3) . ?
C51 C52 1.395(4) . ?
C51 C56 1.396(3) . ?
C52 C53 1.387(4) . ?
C52 H52 0.94(3) . ?
C53 C54 1.381(4) . ?
C53 H53 0.95(3) . ?
C54 C55 1.381(4) . ?
C55 C56 1.397(4) . ?
C55 H55 0.92(3) . ?
C61 C66 1.395(4) . ?
C61 C62 1.399(4) . ?
C61 C67 1.506(4) . ?
C62 C63 1.388(4) . ?
C62 H62 0.95(3) . ?
C63 C64 1.382(4) . ?
C63 H63 1.00(4) . ?
C64 C65 1.386(4) . ?
C65 C66 1.396(4) . ?
C65 H65 0.89(3) . ?
C67 H671 0.93(3) . ?
C67 H672 0.91(3) . ?
O11 C71 1.309(3) . ?
O11 H11 1.00(5) . ?
O12 C71 1.218(3) . ?
O13 C74 1.250(3) . ?
O14 C74 1.278(3) . ?
C71 C72 1.499(3) . ?
C72 C73 1.338(4) . ?
C72 H72 1.02(4) . ?
C73 C74 1.502(4) . ?
C73 H73 0.90(4) . ?
O21 C81 1.309(3) . ?
O21 H21 0.98(5) . ?
O22 C81 1.220(3) . ?
O23 C84 1.246(3) . ?
O24 C84 1.272(3) . ?
C81 C82 1.502(4) . ?
C82 C83 1.338(4) . ?
C82 H82 0.95(4) . ?
C83 C84 1.496(4) . ?
C83 H83 0.90(4) . ?

loop_
_geom_hbond_atom_site_label_D
_geom_hbond_atom_site_label_H
_geom_hbond_atom_site_label_A
_geom_hbond_distance_DH
_geom_hbond_distance_HA
_geom_hbond_distance_DA
_geom_hbond_angle_DHA
_geom_hbond_site_symmetry_A
N12 H10 O13 0.88(4) 1.84(4) 2.709(3) 170(4) .
N22 H20 O23 0.81(5) 1.91(5) 2.703(3) 170(5) .
O11 H11 O14 1.00(5) 1.44(5) 2.443(3) 176(5) .
O21 H21 O24 0.98(5) 1.47(5) 2.443(3) 174(5) .

loop_
_geom_torsion_atom_site_label_1
_geom_torsion_atom_site_label_2
_geom_torsion_atom_site_label_3
_geom_torsion_atom_site_label_4
_geom_torsion
_geom_torsion_site_symmetry_1
_geom_torsion_site_symmetry_2
_geom_torsion_site_symmetry_3
_geom_torsion_site_symmetry_4
_geom_torsion_publ_flag
C37 O1 C11 C21 -77.1(2) . . . . ?
C37 O1 C11 C12 163.96(19) . . . . ?
C15 N11 C12 C11 89.4(3) . . . . ?
C13 N11 C12 C11 -92.8(3) . . . . ?
O1 C11 C12 N11 -64.5(3) . . . . ?
C21 C11 C12 N11 175.9(2) . . . . ?
C15 N11 C13 C14 0.2(3) . . . . ?
C12 N11 C13 C14 -177.9(2) . . . . ?
N11 C13 C14 N12 -0.1(3) . . . . ?
C15 N12 C14 C13 0.0(3) . . . . ?
C14 N12 C15 N11 0.1(3) . . . . ?
C13 N11 C15 N12 -0.2(3) . . . . ?
C12 N11 C15 N12 177.9(2) . . . . ?
O1 C11 C21 C26 160.6(2) . . . . ?
C12 C11 C21 C26 -83.4(3) . . . . ?
O1 C11 C21 C22 -20.5(3) . . . . ?
C12 C11 C21 C22 95.6(3) . . . . ?
C26 C21 C22 C23 -1.2(4) . . . . ?
C11 C21 C22 C23 179.8(2) . . . . ?
C21 C22 C23 C24 0.2(4) . . . . ?
C22 C23 C24 C25 1.0(4) . . . . ?
C22 C23 C24 Cl12 -177.15(19) . . . . ?
C23 C24 C25 C26 -1.2(4) . . . . ?
Cl12 C24 C25 C26 176.93(19) . . . . ?
C24 C25 C26 C21 0.2(4) . . . . ?
C24 C25 C26 Cl11 -179.04(19) . . . . ?
C22 C21 C26 C25 1.0(4) . . . . ?
C11 C21 C26 C25 180.0(2) . . . . ?
C22 C21 C26 Cl11 -179.78(18) . . . . ?
C11 C21 C26 Cl11 -0.8(3) . . . . ?
C36 C31 C32 C33 2.7(4) . . . . ?
C37 C31 C32 C33 -175.5(2) . . . . ?
C31 C32 C33 C34 -0.2(4) . . . . ?
C32 C33 C34 C35 -2.6(4) . . . . ?
C32 C33 C34 Cl14 178.1(2) . . . . ?
C33 C34 C35 C36 2.7(4) . . . . ?
Cl14 C34 C35 C36 -178.03(19) . . . . ?
C34 C35 C36 C31 0.0(4) . . . . ?
C34 C35 C36 Cl13 179.24(19) . . . . ?
C32 C31 C36 C35 -2.7(4) . . . . ?
C37 C31 C36 C35 175.5(2) . . . . ?
C32 C31 C36 Cl13 178.13(19) . . . . ?
C37 C31 C36 Cl13 -3.7(3) . . . . ?
C11 O1 C37 C31 -86.4(2) . . . . ?
C36 C31 C37 O1 114.4(3) . . . . ?
C32 C31 C37 O1 -67.4(3) . . . . ?
C67 O2 C41 C51 76.4(3) . . . . ?
C67 O2 C41 C42 -163.0(2) . . . . ?
C45 N21 C42 C41 -88.7(3) . . . . ?
C43 N21 C42 C41 91.2(3) . . . . ?
O2 C41 C42 N21 66.5(3) . . . . ?
C51 C41 C42 N21 -172.8(2) . . . . ?
C45 N21 C43 C44 -0.5(3) . . . . ?
C42 N21 C43 C44 179.6(2) . . . . ?
N21 C43 C44 N22 0.4(3) . . . . ?
C45 N22 C44 C43 -0.1(3) . . . . ?
C44 N22 C45 N21 -0.2(3) . . . . ?
C43 N21 C45 N22 0.5(3) . . . . ?
C42 N21 C45 N22 -179.6(2) . . . . ?
O2 C41 C51 C52 19.6(3) . . . . ?
C42 C41 C51 C52 -97.0(3) . . . . ?
O2 C41 C51 C56 -159.1(2) . . . . ?
C42 C41 C51 C56 84.2(3) . . . . ?
C56 C51 C52 C53 1.8(4) . . . . ?
C41 C51 C52 C53 -176.9(2) . . . . ?
C51 C52 C53 C54 0.8(4) . . . . ?
C52 C53 C54 C55 -2.9(4) . . . . ?
C52 C53 C54 Cl22 175.8(2) . . . . ?
C53 C54 C55 C56 2.2(4) . . . . ?
Cl22 C54 C55 C56 -176.4(2) . . . . ?
C52 C51 C56 C55 -2.5(4) . . . . ?
C41 C51 C56 C55 176.2(2) . . . . ?
C52 C51 C56 Cl21 178.25(19) . . . . ?
C41 C51 C56 Cl21 -3.0(3) . . . . ?
C54 C55 C56 C51 0.6(4) . . . . ?
C54 C55 C56 Cl21 179.8(2) . . . . ?
C66 C61 C62 C63 -1.8(4) . . . . ?
C67 C61 C62 C63 175.3(2) . . . . ?
C61 C62 C63 C64 0.0(4) . . . . ?
C62 C63 C64 C65 1.5(4) . . . . ?
C62 C63 C64 Cl24 -178.5(2) . . . . ?
C63 C64 C65 C66 -1.2(4) . . . . ?
Cl24 C64 C65 C66 178.81(19) . . . . ?
C62 C61 C66 C65 2.1(4) . . . . ?
C67 C61 C66 C65 -174.8(2) . . . . ?
C62 C61 C66 Cl23 -179.68(19) . . . . ?
C67 C61 C66 Cl23 3.4(3) . . . . ?
C64 C65 C66 C61 -0.7(4) . . . . ?
C64 C65 C66 Cl23 -178.9(2) . . . . ?
C41 O2 C67 C61 79.9(3) . . . . ?
C66 C61 C67 O2 -111.7(3) . . . . ?
C62 C61 C67 O2 71.4(3) . . . . ?
O12 C71 C72 C73 179.0(3) . . . . ?
O11 C71 C72 C73 -1.5(5) . . . . ?
C71 C72 C73 C74 -1.4(5) . . . . ?
C72 C73 C74 O13 -172.1(3) . . . . ?
C72 C73 C74 O14 7.4(4) . . . . ?
O22 C81 C82 C83 -178.3(3) . . . . ?
O21 C81 C82 C83 1.4(5) . . . . ?
C81 C82 C83 C84 0.8(5) . . . . ?
C82 C83 C84 O23 175.3(3) . . . . ?
C82 C83 C84 O24 -4.5(5) . . . . ?
